data_1546940
loop_
_publ_author_name
'DeMartino, Anthony W.'
'Souza, Maykon Lima'
'Ford, Peter C.'

_publ_section_title
;
 Uncaging Carbon Disulfide. Delivery Platforms for Potential
 Pharmacological Applications: A Mechanistic Approach.
;
_journal_name_full 'Chem. Sci.'
_journal_paper_doi 10.1039/C7SC02727C
_journal_year 2017
_chemical_formula_sum 'C7 H18 K N O2 S2'
_chemical_formula_weight 251.44
_chemical_name_systematic 'Potassium diisopropyldithiocarbamate'
_space_group_crystal_system monoclinic
_space_group_IT_number 11
_space_group_name_Hall '-P 2yb'
_space_group_name_H-M_alt 'P 1 21/m 1'
_symmetry_space_group_name_Hall '-P 2yb'
_symmetry_space_group_name_H-M 'P 1 21/m 1'
_atom_sites_solution_hydrogens mixed
_audit_creation_method SHELXL-2014/7
_audit_update_record
;
2017-06-19 deposited with the CCDC.
2017-09-04 downloaded from the CCDC.
;
_cell_angle_alpha 90
_cell_angle_beta 110.631(10)
_cell_angle_gamma 90
_cell_formula_units_Z 4
_cell_length_a 5.7640(9)
_cell_length_b 28.756(5)
_cell_length_c 7.9313(14)
_cell_measurement_reflns_used 143
_cell_measurement_temperature 100(2)
_cell_measurement_theta_max 26.3
_cell_measurement_theta_min 4.0
_cell_volume 1230.3(4)
_computing_structure_refinement 'SHELXL-2014/7 (Sheldrick, 2014)'
_diffrn_ambient_temperature 100(2)
_diffrn_measured_fraction_theta_full 1.000
_diffrn_measured_fraction_theta_max 1.000
_diffrn_measurement_device_type 'Bruker Kappa Apex II'
_diffrn_measurement_method 'omega scan'
_diffrn_radiation_type MoK\a
_diffrn_radiation_wavelength 0.71073
_diffrn_reflns_av_R_equivalents 0.0504
_diffrn_reflns_av_unetI/netI 0.0795
_diffrn_reflns_Laue_measured_fraction_full 1.000
_diffrn_reflns_Laue_measured_fraction_max 1.000
_diffrn_reflns_limit_h_max 7
_diffrn_reflns_limit_h_min -3
_diffrn_reflns_limit_k_max 35
_diffrn_reflns_limit_k_min -29
_diffrn_reflns_limit_l_max 7
_diffrn_reflns_limit_l_min -9
_diffrn_reflns_number 5442
_diffrn_reflns_point_group_measured_fraction_full 1.000
_diffrn_reflns_point_group_measured_fraction_max 1.000
_diffrn_reflns_theta_full 25.242
_diffrn_reflns_theta_max 26.363
_diffrn_reflns_theta_min 1.416
_exptl_absorpt_coefficient_mu 0.745
_exptl_absorpt_correction_T_max 0.7454
_exptl_absorpt_correction_T_min 0.6393
_exptl_absorpt_correction_type multi-scan
_exptl_absorpt_process_details sadabs
_exptl_crystal_colour colorless
_exptl_crystal_density_diffrn 1.357
_exptl_crystal_description block
_exptl_crystal_F_000 536
_exptl_crystal_size_max 0.200
_exptl_crystal_size_mid 0.100
_exptl_crystal_size_min 0.100
_refine_diff_density_max 0.455
_refine_diff_density_min -0.468
_refine_diff_density_rms 0.093
_refine_ls_extinction_method none
_refine_ls_goodness_of_fit_ref 1.039
_refine_ls_hydrogen_treatment mixed
_refine_ls_matrix_type full
_refine_ls_number_parameters 153
_refine_ls_number_reflns 2558
_refine_ls_number_restraints 18
_refine_ls_restrained_S_all 1.036
_refine_ls_R_factor_all 0.0886
_refine_ls_R_factor_gt 0.0521
_refine_ls_shift/su_max 0.004
_refine_ls_shift/su_mean 0.000
_refine_ls_structure_factor_coef Fsqd
_refine_ls_weighting_details 'w=1/[\s^2^(Fo^2^)+(0.0467P)^2^] where P=(Fo^2^+2Fc^2^)/3'
_refine_ls_weighting_scheme calc
_refine_ls_wR_factor_gt 0.0992
_refine_ls_wR_factor_ref 0.1115
_reflns_Friedel_coverage 0.000
_reflns_number_gt 1768
_reflns_number_total 2558
_reflns_threshold_expression 'I > 2\s(I)'
_cod_data_source_file c7sc02727c2.cif
_cod_data_source_block F03222017_0m_a
_cod_database_code 1546940
_shelx_shelxl_version_number 2014/7
_shelx_space_group_comment
;
The symmetry employed for this shelxl refinement is uniquely defined
by the following loop, which should always be used as a source of
symmetry information in preference to the above space-group names.
They are only intended as comments.
;
_shelx_estimated_absorpt_t_min 0.865
_shelx_estimated_absorpt_t_max 0.929

loop_
_space_group_symop_operation_xyz
'x, y, z'
'-x, y+1/2, -z'
'-x, -y, -z'
'x, -y-1/2, z'

loop_
_atom_site_label
_atom_site_type_symbol
_atom_site_fract_x
_atom_site_fract_y
_atom_site_fract_z
_atom_site_U_iso_or_equiv
_atom_site_adp_type
_atom_site_occupancy
_atom_site_site_symmetry_order
_atom_site_calc_flag
_atom_site_refinement_flags_posn
_atom_site_refinement_flags_adp
_atom_site_refinement_flags_occupancy
C1 C 0.6650(6) 0.36328(12) 0.7779(4) 0.0152(7) Uani 1 1 d . . .
C2 C 0.6102(6) 0.39287(13) 1.0530(4) 0.0186(8) Uani 1 1 d . . .
H2 H 0.6803 0.3614 1.0949 0.022 Uiso 1 1 calc R U .
C3 C 0.7800(6) 0.42824(13) 1.1783(5) 0.0230(9) Uani 1 1 d . . .
H3A H 0.9472 0.4252 1.1743 0.035 Uiso 1 1 calc R U .
H3B H 0.7852 0.4228 1.3016 0.035 Uiso 1 1 calc R U .
H3C H 0.7173 0.4596 1.1402 0.035 Uiso 1 1 calc R U .
C4 C 0.3480(7) 0.39420(15) 1.0603(5) 0.0288(10) Uani 1 1 d . . .
H4A H 0.2746 0.4249 1.0216 0.043 Uiso 1 1 calc R U .
H4B H 0.3562 0.3883 1.1839 0.043 Uiso 1 1 calc R U .
H4C H 0.2458 0.3703 0.9801 0.043 Uiso 1 1 calc R U .
C5 C 0.5074(6) 0.44461(11) 0.7834(4) 0.0147(7) Uani 1 1 d . . .
H5 H 0.4708 0.4621 0.8801 0.018 Uiso 1 1 calc R U .
C6 C 0.7024(7) 0.47358(12) 0.7423(5) 0.0202(8) Uani 1 1 d . . .
H6A H 0.8549 0.4743 0.8484 0.030 Uiso 1 1 calc R U .
H6B H 0.6406 0.5054 0.7113 0.030 Uiso 1 1 calc R U .
H6C H 0.7370 0.4597 0.6407 0.030 Uiso 1 1 calc R U .
C7 C 0.2609(6) 0.44232(12) 0.6264(5) 0.0189(8) Uani 1 1 d . . .
H7A H 0.2888 0.4306 0.5191 0.028 Uiso 1 1 calc R U .
H7B H 0.1880 0.4735 0.6020 0.028 Uiso 1 1 calc R U .
H7C H 0.1476 0.4214 0.6573 0.028 Uiso 1 1 calc R U .
H11 H 0.58(3) 0.274(3) 0.451(7) 0.27(11) Uiso 0.5 1 d D . P
H12 H 0.688(18) 0.2500 0.607(4) 0.14(4) Uiso 1 2 d DS . P
H21 H 1.001(7) 0.3297(14) 0.522(7) 0.08(2) Uiso 1 1 d D . .
H22 H 1.235(6) 0.3283(13) 0.516(6) 0.057(16) Uiso 1 1 d D . .
H31 H 0.31(2) 0.2500 0.234(9) 0.18(6) Uiso 1 2 d DS . P
H32 H 0.288(13) 0.2958(12) 0.182(8) 0.01(2) Uiso 0.5 1 d D . P
K1 K 1.2202(2) 0.2500 0.79406(15) 0.0199(3) Uani 1 2 d S T P
K2 K 0.8924(2) 0.2500 0.25242(14) 0.0210(3) Uani 1 2 d S T P
N1 N 0.6017(5) 0.39845(9) 0.8646(4) 0.0146(6) Uani 1 1 d . . .
O1 O 0.6426(7) 0.2500 0.4977(5) 0.0254(9) Uani 1 2 d DS T P
O2 O 1.1114(5) 0.31368(9) 0.5108(4) 0.0232(6) Uani 1 1 d D . .
O3 O 0.3282(10) 0.26974(19) 0.1649(8) 0.0230(12) Uani 0.5 1 d D . P
S1 S 0.64253(17) 0.36878(3) 0.55612(12) 0.0172(2) Uani 1 1 d . . .
S2 S 0.76311(18) 0.31020(3) 0.88144(14) 0.0239(3) Uani 1 1 d . . .

loop_
_atom_site_aniso_label
_atom_site_aniso_U_11
_atom_site_aniso_U_22
_atom_site_aniso_U_33
_atom_site_aniso_U_23
_atom_site_aniso_U_13
_atom_site_aniso_U_12
C1 0.0064(17) 0.0181(19) 0.0199(19) 0.0037(15) 0.0032(15) -0.0058(15)
C2 0.0151(19) 0.026(2) 0.0113(18) 0.0028(15) 0.0011(15) -0.0023(17)
C3 0.0118(18) 0.040(2) 0.017(2) 0.0023(17) 0.0050(15) -0.0014(18)
C4 0.019(2) 0.050(3) 0.019(2) 0.0003(18) 0.0093(17) -0.011(2)
C5 0.0141(18) 0.0129(17) 0.0168(19) 0.0026(14) 0.0052(15) 0.0003(15)
C6 0.0174(19) 0.0160(19) 0.026(2) 0.0050(15) 0.0062(17) -0.0044(17)
C7 0.0107(18) 0.023(2) 0.021(2) 0.0038(15) 0.0029(15) -0.0004(16)
K1 0.0122(6) 0.0301(7) 0.0178(6) 0.000 0.0056(5) 0.000
K2 0.0150(6) 0.0352(7) 0.0130(6) 0.000 0.0052(5) 0.000
N1 0.0108(14) 0.0156(15) 0.0183(16) 0.0037(12) 0.0064(13) -0.0013(13)
O1 0.019(2) 0.044(3) 0.013(2) 0.000 0.0055(17) 0.000
O2 0.0145(15) 0.0276(16) 0.0271(16) -0.0025(12) 0.0069(13) -0.0025(14)
O3 0.021(3) 0.027(3) 0.024(3) 0.000(2) 0.012(2) 0.004(2)
S1 0.0148(5) 0.0198(5) 0.0186(5) 0.0021(4) 0.0080(4) -0.0006(4)
S2 0.0203(5) 0.0231(5) 0.0332(6) 0.0144(4) 0.0153(4) 0.0078(4)

loop_
_atom_type_symbol
_atom_type_description
_atom_type_scat_dispersion_real
_atom_type_scat_dispersion_imag
_atom_type_scat_source
C C 0.0033 0.0016 'International Tables Vol C Tables 4.2.6.8 and 6.1.1.4'
H H 0.0000 0.0000 'International Tables Vol C Tables 4.2.6.8 and 6.1.1.4'
N N 0.0061 0.0033 'International Tables Vol C Tables 4.2.6.8 and 6.1.1.4'
O O 0.0106 0.0060 'International Tables Vol C Tables 4.2.6.8 and 6.1.1.4'
S S 0.1246 0.1234 'International Tables Vol C Tables 4.2.6.8 and 6.1.1.4'
K K 0.2009 0.2494 'International Tables Vol C Tables 4.2.6.8 and 6.1.1.4'

loop_
_geom_angle_atom_site_label_1
_geom_angle_atom_site_label_2
_geom_angle_atom_site_label_3
_geom_angle
_geom_angle_site_symmetry_1
_geom_angle_site_symmetry_3
N1 C1 S1 121.1(3) . .
N1 C1 S2 121.5(2) . .
S1 C1 S2 117.3(2) . .
N1 C2 C3 111.8(3) . .
N1 C2 C4 110.6(3) . .
C3 C2 C4 112.1(3) . .
N1 C2 H2 107.3 . .
C3 C2 H2 107.3 . .
C4 C2 H2 107.3 . .
C2 C3 H3A 109.5 . .
C2 C3 H3B 109.5 . .
H3A C3 H3B 109.5 . .
C2 C3 H3C 109.5 . .
H3A C3 H3C 109.5 . .
H3B C3 H3C 109.5 . .
C2 C4 H4A 109.5 . .
C2 C4 H4B 109.5 . .
H4A C4 H4B 109.5 . .
C2 C4 H4C 109.5 . .
H4A C4 H4C 109.5 . .
H4B C4 H4C 109.5 . .
N1 C5 C6 113.3(3) . .
N1 C5 C7 114.0(3) . .
C6 C5 C7 113.2(3) . .
N1 C5 H5 105.1 . .
C6 C5 H5 105.1 . .
C7 C5 H5 105.1 . .
C5 C6 H6A 109.5 . .
C5 C6 H6B 109.5 . .
H6A C6 H6B 109.5 . .
C5 C6 H6C 109.5 . .
H6A C6 H6C 109.5 . .
H6B C6 H6C 109.5 . .
C5 C7 H7A 109.5 . .
C5 C7 H7B 109.5 . .
H7A C7 H7B 109.5 . .
C5 C7 H7C 109.5 . .
H7A C7 H7C 109.5 . .
H7B C7 H7C 109.5 . .
O2 K1 O2 81.93(11) 4_565 .
O2 K1 O3 150.34(13) 4_565 1_656
O2 K1 O3 127.37(13) . 1_656
O2 K1 O3 127.38(13) 4_565 4_666
O2 K1 O3 150.34(13) . 4_666
O3 K1 O3 23.0(2) 1_656 4_666
O2 K1 O1 63.07(7) 4_565 .
O2 K1 O1 63.07(7) . .
O3 K1 O1 122.04(13) 1_656 .
O3 K1 O1 122.04(13) 4_666 .
O2 K1 S2 81.98(6) 4_565 4_565
O2 K1 S2 121.60(7) . 4_565
O3 K1 S2 78.16(11) 1_656 4_565
O3 K1 S2 65.96(11) 4_666 4_565
O1 K1 S2 59.56(6) . 4_565
O2 K1 S2 121.60(7) 4_565 .
O2 K1 S2 81.98(6) . .
O3 K1 S2 65.96(11) 1_656 .
O3 K1 S2 78.16(11) 4_666 .
O1 K1 S2 59.56(6) . .
S2 K1 S2 60.80(4) 4_565 .
O2 K1 S2 115.10(7) 4_565 1_655
O2 K1 S2 76.21(6) . 1_655
O3 K1 S2 80.70(11) 1_656 1_655
O3 K1 S2 92.31(12) 4_666 1_655
O1 K1 S2 139.22(5) . 1_655
S2 K1 S2 158.16(5) 4_565 1_655
S2 K1 S2 114.64(3) . 1_655
O2 K1 S2 76.21(6) 4_565 4_665
O2 K1 S2 115.10(7) . 4_665
O3 K1 S2 92.31(12) 1_656 4_665
O3 K1 S2 80.70(11) 4_666 4_665
O1 K1 S2 139.22(5) . 4_665
S2 K1 S2 114.64(3) 4_565 4_665
S2 K1 S2 158.16(5) . 4_665
S2 K1 S2 60.69(4) 1_655 4_665
O2 K1 K2 124.26(6) 4_565 1_656
O2 K1 K2 124.26(6) . 1_656
O3 K1 K2 46.98(11) 1_656 1_656
O3 K1 K2 46.98(11) 4_666 1_656
O1 K1 K2 168.65(7) . 1_656
S2 K1 K2 111.06(3) 4_565 1_656
S2 K1 K2 111.06(3) . 1_656
S2 K1 K2 48.63(2) 1_655 1_656
S2 K1 K2 48.63(2) 4_665 1_656
O2 K1 K2 126.22(6) 4_565 1_556
O2 K1 K2 126.22(6) . 1_556
O3 K1 K2 36.08(11) 1_656 1_556
O3 K1 K2 36.08(11) 4_666 1_556
O1 K1 K2 88.36(7) . 1_556
S2 K1 K2 44.58(2) 4_565 1_556
S2 K1 K2 44.58(2) . 1_556
S2 K1 K2 115.82(3) 1_655 1_556
S2 K1 K2 115.82(3) 4_665 1_556
K2 K1 K2 80.30(3) 1_656 1_556
O2 K1 H12 72.0(7) 4_565 .
O2 K1 H12 72.0(7) . .
O3 K1 H12 109.6(10) 1_656 .
O3 K1 H12 109.6(10) 4_666 .
O1 K1 H12 12.7(10) . .
S2 K1 H12 49.6(8) 4_565 .
S2 K1 H12 49.6(8) . .
S2 K1 H12 146.1(4) 1_655 .
S2 K1 H12 146.1(4) 4_665 .
K2 K1 H12 155.9(10) 1_656 .
K2 K1 H12 75.6(10) 1_556 .
O2 K2 O2 85.16(12) 4_565 .
O2 K2 O1 71.98(8) 4_565 .
O2 K2 O1 71.98(8) . .
O2 K2 O3 95.84(14) 4_565 1_655
O2 K2 O3 80.55(12) . 1_655
O1 K2 O3 150.59(14) . 1_655
O2 K2 O3 80.55(12) 4_565 4_665
O2 K2 O3 95.84(14) . 4_665
O1 K2 O3 150.59(14) . 4_665
O3 K2 O3 22.7(2) 1_655 4_665
O2 K2 O3 102.49(11) 4_565 4_565
O2 K2 O3 117.50(13) . 4_565
O1 K2 O3 53.48(13) . 4_565
O3 K2 O3 155.0(2) 1_655 4_565
O3 K2 O3 146.6(2) 4_665 4_565
O2 K2 O3 117.50(13) 4_565 .
O2 K2 O3 102.49(11) . .
O1 K2 O3 53.48(13) . .
O3 K2 O3 146.6(2) 1_655 .
O3 K2 O3 155.0(2) 4_665 .
O3 K2 O3 20.9(2) 4_565 .
O2 K2 S2 102.77(6) 4_565 4_564
O2 K2 S2 159.80(7) . 4_564
O1 K2 S2 128.05(7) . 4_564
O3 K2 S2 80.18(10) 1_655 4_564
O3 K2 S2 67.73(13) 4_665 4_564
O3 K2 S2 79.32(11) 4_565 4_564
O3 K2 S2 90.40(10) . 4_564
O2 K2 S2 159.80(7) 4_565 1_554
O2 K2 S2 102.77(6) . 1_554
O1 K2 S2 128.05(7) . 1_554
O3 K2 S2 67.73(13) 1_655 1_554
O3 K2 S2 80.18(10) 4_665 1_554
O3 K2 S2 90.40(10) 4_565 1_554
O3 K2 S2 79.32(11) . 1_554
S2 K2 S2 64.03(4) 4_564 1_554
O2 K2 K1 133.21(6) 4_565 1_454
O2 K2 K1 133.21(6) . 1_454
O1 K2 K1 93.26(9) . 1_454
O3 K2 K1 113.57(12) 1_655 1_454
O3 K2 K1 113.57(12) 4_665 1_454
O3 K2 K1 41.60(10) 4_565 1_454
O3 K2 K1 41.60(10) . 1_454
S2 K2 K1 51.94(3) 4_564 1_454
S2 K2 K1 51.94(3) 1_554 1_454
O2 K2 K1 112.48(6) 4_565 1_554
O2 K2 K1 112.48(6) . 1_554
O1 K2 K1 173.56(9) . 1_554
O3 K2 K1 35.40(11) 1_655 1_554
O3 K2 K1 35.40(11) 4_665 1_554
O3 K2 K1 120.23(11) 4_565 1_554
O3 K2 K1 120.23(11) . 1_554
S2 K2 K1 47.33(2) 4_564 1_554
S2 K2 K1 47.33(2) 1_554 1_554
K1 K2 K1 80.30(3) 1_454 1_554
O2 K2 H11 88.0(6) 4_565 .
O2 K2 H11 69(3) . .
O1 K2 H11 16.5(8) . .
O3 K2 H11 149(3) 1_655 .
O3 K2 H11 162(2) 4_665 .
O3 K2 H11 50(3) 4_565 .
O3 K2 H11 43(2) . .
S2 K2 H11 129(3) 4_564 .
S2 K2 H11 112.2(6) 1_554 .
K1 K2 H11 85(2) 1_454 .
K1 K2 H11 159.5(6) 1_554 .
O2 K2 H21 93.0(9) 4_565 .
O2 K2 H21 14.9(6) . .
O1 K2 H21 62.7(8) . .
O3 K2 H21 92.3(7) 1_655 .
O3 K2 H21 109.6(6) 4_665 .
O3 K2 H21 103.5(6) 4_565 .
O3 K2 H21 87.7(6) . .
S2 K2 H21 163.1(9) 4_564 .
S2 K2 H21 99.1(9) 1_554 .
K1 K2 H21 119.8(7) 1_454 .
K1 K2 H21 120.6(8) 1_554 .
H11 K2 H21 56(3) . .
C1 N1 C2 121.0(3) . .
C1 N1 C5 124.9(3) . .
C2 N1 C5 114.1(2) . .
K2 O1 K1 81.91(10) . .
K2 O1 H11 87(10) . .
K1 O1 H11 120(10) . .
K2 O1 H12 134(7) . .
K1 O1 H12 52(7) . .
H11 O1 H12 114(4) . .
K2 O2 K1 94.48(8) . .
K2 O2 H21 107(4) . .
K1 O2 H21 104(4) . .
K2 O2 H22 124(3) . .
K1 O2 H22 111(3) . .
H21 O2 H22 114(3) . .
O3 O3 K1 78.48(12) 4_565 1_454
O3 O3 K2 78.67(11) 4_565 1_455
K1 O3 K2 108.52(18) 1_454 1_455
O3 O3 K2 79.55(10) 4_565 .
K1 O3 K2 91.42(13) 1_454 .
K2 O3 K2 146.6(2) 1_455 .
O3 O3 H31 45.6(18) 4_565 .
K1 O3 H31 121(4) 1_454 .
K2 O3 H31 53(8) 1_455 .
K2 O3 H31 94(8) . .
O3 O3 H32 158(4) 4_565 .
K1 O3 H32 113(4) 1_454 .
K2 O3 H32 79(4) 1_455 .
K2 O3 H32 118(5) . .
H31 O3 H32 115(4) . .
C1 S2 K2 145.84(12) . 1_556
C1 S2 K1 119.76(11) . .
K2 S2 K1 88.09(3) 1_556 .
C1 S2 K1 103.13(11) . 1_455
K2 S2 K1 79.43(3) 1_556 1_455
K1 S2 K1 114.64(3) . 1_455

loop_
_geom_bond_atom_site_label_1
_geom_bond_atom_site_label_2
_geom_bond_distance
_geom_bond_site_symmetry_2
C1 N1 1.344(4) .
C1 S1 1.725(3) .
C1 S2 1.731(4) .
C2 N1 1.486(4) .
C2 C3 1.515(5) .
C2 C4 1.533(5) .
C2 H2 1.0000 .
C3 H3A 0.9800 .
C3 H3B 0.9800 .
C3 H3C 0.9800 .
C4 H4A 0.9800 .
C4 H4B 0.9800 .
C4 H4C 0.9800 .
C5 N1 1.492(4) .
C5 C6 1.524(4) .
C5 C7 1.525(5) .
C5 H5 1.0000 .
C6 H6A 0.9800 .
C6 H6B 0.9800 .
C6 H6C 0.9800 .
C7 H7A 0.9800 .
C7 H7B 0.9800 .
C7 H7C 0.9800 .
K1 O2 2.793(3) 4_565
K1 O2 2.793(3) .
K1 O3 2.841(5) 1_656
K1 O3 2.841(5) 4_666
K1 O1 3.331(4) .
K1 S2 3.4213(13) 4_565
K1 S2 3.4214(13) .
K1 S2 3.4266(14) 1_655
K1 S2 3.4266(14) 4_665
K1 K2 4.2781(17) 1_656
K1 K2 4.6505(15) 1_556
K1 H12 2.90(10) .
K2 O2 2.706(3) 4_565
K2 O2 2.706(3) .
K2 O1 2.798(4) .
K2 O3 2.888(5) 1_655
K2 O3 2.888(5) 4_665
K2 O3 3.129(5) 4_565
K2 O3 3.129(5) .
K2 S2 3.2657(13) 4_564
K2 S2 3.2657(13) 1_554
K2 K1 4.2781(17) 1_454
K2 K1 4.6505(15) 1_554
K2 H11 2.87(14) .
K2 H21 3.04(4) .
O1 H11 0.81(3) .
O1 H12 0.81(2) .
O2 H21 0.81(2) .
O2 H22 0.81(2) .
O3 O3 1.135(11) 4_565
O3 K1 2.841(5) 1_454
O3 K2 2.888(5) 1_455
O3 H31 0.81(3) .
O3 H32 0.81(2) .
S2 K2 3.2657(13) 1_556
S2 K1 3.4267(14) 1_455
